data_7249404
loop_
_publ_author_name
'Khorasani, Fereshteh'
'Ranjbar-Karimi, Reza'
'Mohammadiannejad, Kazem'

_publ_section_title
;
 Utilizing perhalopyridine-based alkynes as suitable precursors for the
 synthesis of novel poly(1,2,3-triazolyl)-substituted perhalopyridines
;
_journal_issue 42
_journal_name_full 'RSC Advances'
_journal_page_first 30873
_journal_page_last 30885
_journal_paper_doi 10.1039/D4RA05861E
_journal_volume 14
_journal_year 2024
_chemical_formula_moiety 'C14 H9 F2 N O3'
_chemical_formula_sum 'C14 H9 F2 N O3'
_chemical_formula_weight 277.22
_space_group_crystal_system monoclinic
_space_group_IT_number 14
_space_group_name_Hall '-P 2ybc'
_space_group_name_H-M_alt 'P 1 21/c 1'
_atom_sites_solution_hydrogens geom
_audit_creation_date 2024-04-03
_audit_creation_method
;
Olex2 1.5
(compiled 2023.08.24 svn.re1ec1418 for OlexSys, GUI svn.r6817)
;
_audit_update_record
;
2024-08-02 deposited with the CCDC.	2024-09-22 downloaded from the CCDC.
;
_cell_angle_alpha 90
_cell_angle_beta 113.91(2)
_cell_angle_gamma 90
_cell_formula_units_Z 4
_cell_length_a 19.806(8)
_cell_length_b 4.4215(9)
_cell_length_c 16.055(3)
_cell_measurement_reflns_used 5882
_cell_measurement_temperature 293(2)
_cell_measurement_theta_max 24.995
_cell_measurement_theta_min 2.250
_cell_volume 1285.3(7)
_computing_cell_refinement 'Automar software package (3.3a, 2015)'
_computing_data_collection 'MAR345 dtb Program (1.24-4, 2013)'
_computing_data_reduction 'Automar software package (3.3a, 2015)'
_computing_molecular_graphics PLATON
_computing_publication_material DIAMOND
_computing_structure_refinement 'SHELXL 2016/6 (Sheldrick, 2015)'
_computing_structure_solution 'SHELXS 2013/1 (Sheldrick, 2013)'
_diffrn_ambient_temperature 293(2)
_diffrn_measured_fraction_theta_full 0.973
_diffrn_measured_fraction_theta_max 0.973
_diffrn_measurement_device_type Marresearch
_diffrn_measurement_method '\w scans'
_diffrn_radiation_monochromator graphite
_diffrn_radiation_type MoK\a
_diffrn_radiation_wavelength 0.71073
_diffrn_reflns_av_R_equivalents 0.0778
_diffrn_reflns_av_unetI/netI 0.0497
_diffrn_reflns_Laue_measured_fraction_full 0.973
_diffrn_reflns_Laue_measured_fraction_max 0.973
_diffrn_reflns_limit_h_max 23
_diffrn_reflns_limit_h_min -23
_diffrn_reflns_limit_k_max 5
_diffrn_reflns_limit_k_min -5
_diffrn_reflns_limit_l_max 19
_diffrn_reflns_limit_l_min -14
_diffrn_reflns_number 5882
_diffrn_reflns_point_group_measured_fraction_full 0.973
_diffrn_reflns_point_group_measured_fraction_max 0.973
_diffrn_reflns_theta_full 24.995
_diffrn_reflns_theta_max 24.995
_diffrn_reflns_theta_min 2.250
_exptl_absorpt_coefficient_mu 0.120
_exptl_absorpt_correction_T_max 1.03288
_exptl_absorpt_correction_T_min 0.97557
_exptl_absorpt_correction_type multi-scan
_exptl_absorpt_process_details 'Blessing, R. H. (1995).Acta Cryst.A51,33+-38'
_exptl_crystal_colour colorless
_exptl_crystal_density_diffrn 1.433
_exptl_crystal_description plate
_exptl_crystal_F_000 568
_exptl_crystal_size_max 0.28
_exptl_crystal_size_mid 0.18
_exptl_crystal_size_min 0.09
_refine_diff_density_max 0.222
_refine_diff_density_min -0.223
_refine_diff_density_rms 0.058
_refine_ls_extinction_method none
_refine_ls_goodness_of_fit_ref 1.168
_refine_ls_hydrogen_treatment constr
_refine_ls_matrix_type full
_refine_ls_number_parameters 181
_refine_ls_number_reflns 2214
_refine_ls_number_restraints 0
_refine_ls_restrained_S_all 1.168
_refine_ls_R_factor_all 0.1076
_refine_ls_R_factor_gt 0.0786
_refine_ls_shift/su_max 0.000
_refine_ls_shift/su_mean 0.000
_refine_ls_structure_factor_coef Fsqd
_refine_ls_weighting_details 'w=1/[\s^2^(Fo^2^)+(0.0446P)^2^+1.2663P] where P=(Fo^2^+2Fc^2^)/3'
_refine_ls_weighting_scheme calc
_refine_ls_wR_factor_gt 0.1597
_refine_ls_wR_factor_ref 0.1736
_reflns_Friedel_coverage 0.000
_reflns_number_gt 1623
_reflns_number_total 2214
_reflns_threshold_expression 'I > 2\s(I)'
_cod_data_source_file d4ra05861e2.cif
_cod_data_source_block abs
_cod_database_code 7249404
_shelx_shelxl_version_number 2016/6
_shelx_space_group_comment
;
The symmetry employed for this shelxl refinement is uniquely defined
by the following loop, which should always be used as a source of
symmetry information in preference to the above space-group names.
They are only intended as comments.
;
_olex2_refinement_description
;
1. Fixed Uiso
 At 1.2 times of:
  All C(H) groups, All C(H,H) groups
2.a Secondary CH2 refined with riding coordinates:
 C013(H01A,H01B), C018(H01C,H01D), C019(H01E,H01F)
2.b :
 C015(H015), C016(H016), C022(H022)
;
_olex2_submission_special_instructions 'No special instructions were received'

loop_
_space_group_symop_operation_xyz
'x, y, z'
'-x, y+1/2, -z+1/2'
'-x, -y, -z'
'x, -y-1/2, z-1/2'

loop_
_atom_site_label
_atom_site_type_symbol
_atom_site_fract_x
_atom_site_fract_y
_atom_site_fract_z
_atom_site_U_iso_or_equiv
_atom_site_adp_type
_atom_site_occupancy
_atom_site_site_symmetry_order
_atom_site_calc_flag
_atom_site_refinement_flags_posn
_atom_site_refinement_flags_adp
_atom_site_refinement_flags_occupancy
_atom_site_disorder_assembly
_atom_site_disorder_group
F001 F 0.58125(11) 0.5351(5) 0.14474(15) 0.0679(7) Uani 1 1 d . . . . .
F002 F 0.72404(12) 0.0610(5) 0.00746(15) 0.0704(7) Uani 1 1 d . . . . .
C003 C 0.7074(2) 0.6365(8) 0.1914(2) 0.0496(9) Uani 1 1 d . . . . .
C004 C 0.64565(19) 0.4909(8) 0.1364(2) 0.0502(9) Uani 1 1 d . . . . .
O005 O 0.83826(13) 0.3740(6) 0.11336(18) 0.0622(7) Uani 1 1 d . . . . .
N006 N 0.77162(16) 0.6052(7) 0.1848(2) 0.0528(8) Uani 1 1 d . . . . .
O007 O 0.70111(14) 0.8205(6) 0.25470(18) 0.0659(8) Uani 1 1 d . . . . .
C008 C 0.77437(19) 0.4192(8) 0.1228(2) 0.0508(9) Uani 1 1 d . . . . .
C009 C 0.7144(2) 0.2583(8) 0.0656(2) 0.0501(9) Uani 1 1 d . . . . .
O010 O 0.58320(14) 0.1522(7) 0.02247(17) 0.0652(8) Uani 1 1 d . . . . .
C011 C 0.64732(19) 0.2924(8) 0.0711(2) 0.0483(8) Uani 1 1 d . . . . .
C012 C 0.9596(2) 0.4947(11) 0.1434(3) 0.0719(12) Uani 1 1 d . . . . .
C013 C 0.5721(2) 0.0039(10) -0.0614(3) 0.0642(11) Uani 1 1 d . . . . .
H01A H 0.608495 -0.155363 -0.049538 0.077 Uiso 1 1 calc R U . . .
H01B H 0.523563 -0.089018 -0.086196 0.077 Uiso 1 1 calc R U . . .
C014 C 0.8131(2) 0.7540(10) 0.3849(3) 0.0629(11) Uani 1 1 d . . . . .
C015 C 0.8506(3) 0.5940(12) 0.4417(3) 0.0833(14) Uani 1 1 d . . . . .
H015 H 0.880747 0.465136 0.487418 0.100 Uiso 1 1 calc R U . . .
C016 C 0.5829(2) 0.3726(12) -0.1812(3) 0.0764(12) Uani 1 1 d . . . . .
H016 H 0.586890 0.503736 -0.224226 0.092 Uiso 1 1 calc R U . . .
C017 C 0.5779(2) 0.2086(10) -0.1273(3) 0.0604(10) Uani 1 1 d . . . . .
C018 C 0.7666(2) 0.9633(9) 0.3173(3) 0.0676(11) Uani 1 1 d . . . . .
H01C H 0.753307 1.128981 0.347269 0.081 Uiso 1 1 calc R U . . .
H01D H 0.793822 1.046746 0.284152 0.081 Uiso 1 1 calc R U . . .
C019 C 0.8988(2) 0.5609(10) 0.1686(3) 0.0696(12) Uani 1 1 d . . . . .
H01E H 0.912581 0.517146 0.232612 0.083 Uiso 1 1 calc R U . . .
H01F H 0.885306 0.772775 0.157971 0.083 Uiso 1 1 calc R U . . .
C022 C 1.0084(3) 0.4465(14) 0.1237(4) 0.0999(17) Uani 1 1 d . . . . .
H022 H 1.047801 0.407476 0.107789 0.120 Uiso 1 1 calc R U . . .

loop_
_atom_site_aniso_label
_atom_site_aniso_U_11
_atom_site_aniso_U_22
_atom_site_aniso_U_33
_atom_site_aniso_U_23
_atom_site_aniso_U_13
_atom_site_aniso_U_12
F001 0.0528(12) 0.0860(16) 0.0744(15) -0.0040(13) 0.0357(11) 0.0026(11)
F002 0.0616(14) 0.0800(16) 0.0707(15) -0.0252(13) 0.0279(11) 0.0005(12)
C003 0.053(2) 0.048(2) 0.052(2) 0.0003(17) 0.0249(17) 0.0059(17)
C004 0.047(2) 0.055(2) 0.057(2) 0.0043(18) 0.0293(17) 0.0056(17)
O005 0.0459(14) 0.0764(18) 0.0670(16) -0.0152(14) 0.0257(12) -0.0018(13)
N006 0.0508(17) 0.0533(18) 0.0566(18) -0.0025(15) 0.0240(14) 0.0026(14)
O007 0.0584(16) 0.0738(18) 0.0657(17) -0.0215(15) 0.0252(13) 0.0031(14)
C008 0.046(2) 0.057(2) 0.050(2) 0.0022(18) 0.0205(17) 0.0054(17)
C009 0.054(2) 0.051(2) 0.050(2) -0.0043(17) 0.0255(17) 0.0033(17)
O010 0.0547(15) 0.0815(19) 0.0625(17) -0.0098(15) 0.0271(13) -0.0145(14)
C011 0.050(2) 0.051(2) 0.0433(19) 0.0026(17) 0.0185(16) -0.0026(17)
C012 0.049(2) 0.095(3) 0.068(3) 0.000(2) 0.020(2) 0.003(2)
C013 0.067(2) 0.066(3) 0.062(2) -0.013(2) 0.028(2) -0.014(2)
C014 0.069(3) 0.067(3) 0.059(3) -0.012(2) 0.032(2) -0.021(2)
C015 0.088(3) 0.091(4) 0.062(3) 0.003(3) 0.021(3) -0.020(3)
C016 0.073(3) 0.093(3) 0.066(3) -0.004(3) 0.031(2) -0.009(3)
C017 0.052(2) 0.073(3) 0.058(2) -0.011(2) 0.0242(19) -0.003(2)
C018 0.083(3) 0.052(2) 0.071(3) -0.015(2) 0.035(2) -0.010(2)
C019 0.045(2) 0.083(3) 0.078(3) -0.013(2) 0.022(2) -0.003(2)
C022 0.058(3) 0.143(5) 0.099(4) 0.008(4) 0.032(3) 0.013(3)

loop_
_atom_type_symbol
_atom_type_description
_atom_type_scat_dispersion_real
_atom_type_scat_dispersion_imag
_atom_type_scat_source
C C 0.0033 0.0016 'International Tables Vol C Tables 4.2.6.8 and 6.1.1.4'
H H 0.0000 0.0000 'International Tables Vol C Tables 4.2.6.8 and 6.1.1.4'
F F 0.0171 0.0103 'International Tables Vol C Tables 4.2.6.8 and 6.1.1.4'
N N 0.0061 0.0033 'International Tables Vol C Tables 4.2.6.8 and 6.1.1.4'
O O 0.0106 0.0060 'International Tables Vol C Tables 4.2.6.8 and 6.1.1.4'

loop_
_geom_angle_atom_site_label_1
_geom_angle_atom_site_label_2
_geom_angle_atom_site_label_3
_geom_angle
_geom_angle_site_symmetry_1
_geom_angle_site_symmetry_3
_geom_angle_publ_flag
N006 C003 C004 122.9(3) . . ?
N006 C003 O007 120.6(3) . . ?
O007 C003 C004 116.5(3) . . ?
F001 C004 C011 118.9(3) . . ?
C003 C004 F001 120.6(3) . . ?
C003 C004 C011 120.5(3) . . ?
C008 O005 C019 115.7(3) . . ?
C008 N006 C003 117.6(3) . . ?
C003 O007 C018 117.6(3) . . ?
O005 C008 C009 116.5(3) . . ?
N006 C008 O005 120.6(3) . . ?
N006 C008 C009 122.9(3) . . ?
F002 C009 C008 118.2(3) . . ?
F002 C009 C011 121.9(3) . . ?
C008 C009 C011 119.9(3) . . ?
C011 O010 C013 120.4(3) . . ?
C009 C011 C004 116.1(3) . . ?
O010 C011 C004 115.3(3) . . ?
O010 C011 C009 128.5(3) . . ?
C022 C012 C019 179.0(6) . . ?
O010 C013 H01A 109.2 . . ?
O010 C013 H01B 109.2 . . ?
H01A C013 H01B 107.9 . . ?
C017 C013 O010 112.2(3) . . ?
C017 C013 H01A 109.2 . . ?
C017 C013 H01B 109.2 . . ?
C015 C014 C018 177.4(5) . . ?
C014 C015 H015 180.0 . . ?
C017 C016 H016 180.0 . . ?
C016 C017 C013 179.3(5) . . ?
O007 C018 C014 111.6(3) . . ?
O007 C018 H01C 109.3 . . ?
O007 C018 H01D 109.3 . . ?
C014 C018 H01C 109.3 . . ?
C014 C018 H01D 109.3 . . ?
H01C C018 H01D 108.0 . . ?
O005 C019 C012 107.1(3) . . ?
O005 C019 H01E 110.3 . . ?
O005 C019 H01F 110.3 . . ?
C012 C019 H01E 110.3 . . ?
C012 C019 H01F 110.3 . . ?
H01E C019 H01F 108.6 . . ?
C012 C022 H022 180.0 . . ?

loop_
_geom_bond_atom_site_label_1
_geom_bond_atom_site_label_2
_geom_bond_distance
_geom_bond_site_symmetry_2
_geom_bond_publ_flag
F001 C004 1.349(4) . ?
F002 C009 1.347(4) . ?
C003 C004 1.347(5) . ?
C003 N006 1.326(4) . ?
C003 O007 1.346(4) . ?
C004 C011 1.379(5) . ?
O005 C008 1.349(4) . ?
O005 C019 1.430(5) . ?
N006 C008 1.310(4) . ?
O007 C018 1.427(5) . ?
C008 C009 1.370(5) . ?
C009 C011 1.374(5) . ?
O010 C011 1.343(4) . ?
O010 C013 1.433(4) . ?
C012 C019 1.448(6) . ?
C012 C022 1.152(6) . ?
C013 H01A 0.9700 . ?
C013 H01B 0.9700 . ?
C013 C017 1.432(6) . ?
C014 C015 1.155(6) . ?
C014 C018 1.440(6) . ?
C015 H015 0.9300 . ?
C016 H016 0.9300 . ?
C016 C017 1.163(6) . ?
C018 H01C 0.9700 . ?
C018 H01D 0.9700 . ?
C019 H01E 0.9700 . ?
C019 H01F 0.9700 . ?
C022 H022 0.9300 . ?

loop_
_geom_torsion_atom_site_label_1
_geom_torsion_atom_site_label_2
_geom_torsion_atom_site_label_3
_geom_torsion_atom_site_label_4
_geom_torsion
_geom_torsion_site_symmetry_1
_geom_torsion_site_symmetry_2
_geom_torsion_site_symmetry_3
_geom_torsion_site_symmetry_4
_geom_torsion_publ_flag
F001 C004 C011 C009 179.6(3) . . . . ?
F001 C004 C011 O010 -1.8(5) . . . . ?
F002 C009 C011 C004 176.9(3) . . . . ?
F002 C009 C011 O010 -1.4(6) . . . . ?
C003 C004 C011 C009 -0.9(5) . . . . ?
C003 C004 C011 O010 177.7(3) . . . . ?
C003 N006 C008 O005 -179.1(3) . . . . ?
C003 N006 C008 C009 -0.1(5) . . . . ?
C003 O007 C018 C014 -74.8(4) . . . . ?
C004 C003 N006 C008 -1.3(5) . . . . ?
C004 C003 O007 C018 176.4(3) . . . . ?
O005 C008 C009 F002 2.5(5) . . . . ?
O005 C008 C009 C011 -180.0(3) . . . . ?
N006 C003 C004 F001 -178.7(3) . . . . ?
N006 C003 C004 C011 1.8(6) . . . . ?
N006 C003 O007 C018 -3.9(5) . . . . ?
N006 C008 C009 F002 -176.5(3) . . . . ?
N006 C008 C009 C011 1.0(6) . . . . ?
O007 C003 C004 F001 1.0(5) . . . . ?
O007 C003 C004 C011 -178.5(3) . . . . ?
O007 C003 N006 C008 179.0(3) . . . . ?
C008 O005 C019 C012 -175.6(3) . . . . ?
C008 C009 C011 C004 -0.5(5) . . . . ?
C008 C009 C011 O010 -178.8(3) . . . . ?
C011 O010 C013 C017 -60.4(5) . . . . ?
C013 O010 C011 C004 163.8(3) . . . . ?
C013 O010 C011 C009 -17.9(6) . . . . ?
C019 O005 C008 N006 -5.6(5) . . . . ?
C019 O005 C008 C009 175.3(3) . . . . ?
